data_7019637
loop_
_publ_author_name
'Winkelhaus, Daniel'
'Neumann, Beate'
'Stammler, Hans-Georg'
'Mitzel, Norbert W.'

_publ_section_title
;
 Bis(tetrafluorophenyl)borane.
;
_journal_issue 28
_journal_name_full 'Dalton transactions (Cambridge, England : 2003)'
_journal_page_first 8609
_journal_page_last 8614
_journal_paper_doi 10.1039/c2dt30924f
_journal_volume 41
_journal_year 2012
_chemical_formula_moiety 'C14 H8 F8 Sn'
_chemical_formula_sum 'C14 H8 F8 Sn'
_chemical_formula_weight 446.89
_chemical_name_systematic ?
_space_group_IT_number 14
_symmetry_cell_setting monoclinic
_symmetry_space_group_name_Hall '-P 2ybc'
_symmetry_space_group_name_H-M 'P 1 21/c 1'
_atom_sites_solution_hydrogens geom
_atom_sites_solution_primary direct
_atom_sites_solution_secondary difmap
_audit_creation_method SHELXL-97
_cell_angle_alpha 90.00
_cell_angle_beta 94.291(9)
_cell_angle_gamma 90.00
_cell_formula_units_Z 4
_cell_length_a 15.4580(15)
_cell_length_b 10.2400(10)
_cell_length_c 9.3710(11)
_cell_measurement_reflns_used 127
_cell_measurement_temperature 100(2)
_cell_measurement_theta_max 21.293
_cell_measurement_theta_min 4.470
_cell_volume 1479.2(3)
_computing_cell_refinement 'Dirax/lsq (Duisenberg & Schreurs, 1989-2000)'
_computing_data_collection 'Collect, Bruker AXS, 2004'
_computing_data_reduction 'EVALCCD (Duisenberg,1998,Thesis.Utrecht University.'
_computing_molecular_graphics 'SHELXTL-PLUS (1990)'
_computing_publication_material 'SHELXL-97 (Sheldrick, 1997)'
_computing_structure_refinement 'SHELXL-97 (Sheldrick, 1997)'
_computing_structure_solution 'SHELXS-97 (Sheldrick, 1990)'
_diffrn_ambient_temperature 100(2)
_diffrn_measured_fraction_theta_full 0.999
_diffrn_measured_fraction_theta_max 0.999
_diffrn_measurement_device_type KappaCCD
_diffrn_measurement_method CCD
_diffrn_radiation_monochromator graphite
_diffrn_radiation_source 'fine-focus sealed tube'
_diffrn_radiation_type MoK\a
_diffrn_radiation_wavelength 0.71073
_diffrn_reflns_av_R_equivalents 0.0291
_diffrn_reflns_av_sigmaI/netI 0.0168
_diffrn_reflns_limit_h_max 21
_diffrn_reflns_limit_h_min -21
_diffrn_reflns_limit_k_max 14
_diffrn_reflns_limit_k_min -14
_diffrn_reflns_limit_l_max 13
_diffrn_reflns_limit_l_min -13
_diffrn_reflns_number 35391
_diffrn_reflns_theta_full 30.00
_diffrn_reflns_theta_max 30.00
_diffrn_reflns_theta_min 2.39
_exptl_absorpt_coefficient_mu 1.809
_exptl_absorpt_correction_T_max 0.7607
_exptl_absorpt_correction_T_min 0.6130
_exptl_absorpt_correction_type multi-scan
_exptl_absorpt_process_details 'SADABS - Bruker Nonius area detector scaling and absorption correction - V2.10'
_exptl_crystal_colour Colourless
_exptl_crystal_density_diffrn 2.007
_exptl_crystal_density_method 'not measured'
_exptl_crystal_description fragment
_exptl_crystal_F_000 856
_exptl_crystal_size_max 0.30
_exptl_crystal_size_mid 0.16
_exptl_crystal_size_min 0.16
_refine_diff_density_max 0.437
_refine_diff_density_min -0.595
_refine_diff_density_rms 0.086
_refine_ls_extinction_method none
_refine_ls_goodness_of_fit_ref 1.046
_refine_ls_hydrogen_treatment constr
_refine_ls_matrix_type full
_refine_ls_number_parameters 210
_refine_ls_number_reflns 4315
_refine_ls_number_restraints 0
_refine_ls_restrained_S_all 1.046
_refine_ls_R_factor_all 0.0297
_refine_ls_R_factor_gt 0.0199
_refine_ls_shift/su_max 0.001
_refine_ls_shift/su_mean 0.000
_refine_ls_structure_factor_coef Fsqd
_refine_ls_weighting_details 'calc w=1/[\s^2^(Fo^2^)+(0.0225P)^2^+1.1859P] where P=(Fo^2^+2Fc^2^)/3'
_refine_ls_weighting_scheme calc
_refine_ls_wR_factor_gt 0.0457
_refine_ls_wR_factor_ref 0.0507
_reflns_number_gt 3657
_reflns_number_total 4315
_reflns_threshold_expression >2sigma(I)
_cod_data_source_file c2dt30924f.txt
_cod_data_source_block compound1
_cod_depositor_comments
;
The following automatic conversions were performed:

'_symmetry_cell_setting' value 'Monoclinic' changed to 'monoclinic'
according to /home/saulius/struct/CIF-dictionaries/cif_core.dic
dictionary named 'cif_core.dic' version 2.4.1 from 2010-06-29.

Automatic conversion script
Id: cif_fix_values 1891 2012-01-12 08:04:46Z andrius 
;
_cod_original_sg_symbol_H-M 'P 21/c'
_cod_database_code 7019637

loop_
_symmetry_equiv_pos_as_xyz
'x, y, z'
'-x, y+1/2, -z+1/2'
'-x, -y, -z'
'x, -y-1/2, z-1/2'

loop_
_atom_site_label
_atom_site_type_symbol
_atom_site_fract_x
_atom_site_fract_y
_atom_site_fract_z
_atom_site_U_iso_or_equiv
_atom_site_adp_type
_atom_site_occupancy
_atom_site_symmetry_multiplicity
_atom_site_calc_flag
_atom_site_refinement_flags
Sn1 Sn 0.253365(7) 0.476582(12) 0.546437(13) 0.02106(4) Uani 1 1 d .
F1 F 0.28915(7) 0.77966(11) 0.60394(13) 0.0320(3) Uani 1 1 d .
F2 F 0.40492(8) 0.95277(11) 0.52062(14) 0.0326(3) Uani 1 1 d .
F3 F 0.54052(8) 0.61967(12) 0.26850(13) 0.0341(3) Uani 1 1 d .
F4 F 0.42361(7) 0.44676(11) 0.35003(12) 0.0285(2) Uani 1 1 d .
F5 F 0.06655(7) 0.62633(12) 0.58983(11) 0.0291(2) Uani 1 1 d .
F6 F -0.06337(7) 0.70778(13) 0.40365(14) 0.0357(3) Uani 1 1 d .
F7 F 0.08893(10) 0.55286(17) 0.02061(13) 0.0516(4) Uani 1 1 d .
F8 F 0.21687(8) 0.46599(13) 0.20688(14) 0.0389(3) Uani 1 1 d .
C1 C 0.35315(11) 0.60701(17) 0.48130(18) 0.0200(3) Uani 1 1 d .
C2 C 0.35149(11) 0.73737(17) 0.52130(19) 0.0220(3) Uani 1 1 d .
C3 C 0.41064(12) 0.82741(17) 0.4780(2) 0.0235(3) Uani 1 1 d .
C4 C 0.47487(12) 0.79063(18) 0.39191(19) 0.0250(4) Uani 1 1 d .
H4 H 0.5157 0.8521 0.3616 0.030 Uiso 1 1 calc R
C5 C 0.47770(11) 0.66143(19) 0.35131(18) 0.0234(3) Uani 1 1 d .
C6 C 0.41763(11) 0.57242(17) 0.39453(18) 0.0207(3) Uani 1 1 d .
C7 C 0.14559(12) 0.54303(17) 0.40455(19) 0.0225(3) Uani 1 1 d .
C8 C 0.07360(12) 0.60598(17) 0.44844(19) 0.0224(3) Uani 1 1 d .
C9 C 0.00678(12) 0.64850(19) 0.3533(2) 0.0273(4) Uani 1 1 d .
C10 C 0.00987(13) 0.6302(2) 0.2086(2) 0.0324(4) Uani 1 1 d .
H10 H -0.0360 0.6589 0.1430 0.039 Uiso 1 1 calc R
C11 C 0.08174(14) 0.5691(2) 0.1621(2) 0.0343(5) Uani 1 1 d .
C12 C 0.14768(13) 0.5259(2) 0.2578(2) 0.0285(4) Uani 1 1 d .
C13 C 0.23088(14) 0.5138(2) 0.7635(2) 0.0307(4) Uani 1 1 d .
H13A H 0.1802 0.4640 0.7892 0.046 Uiso 1 1 calc R
H13B H 0.2202 0.6072 0.7763 0.046 Uiso 1 1 calc R
H13C H 0.2818 0.4872 0.8252 0.046 Uiso 1 1 calc R
C14 C 0.27967(14) 0.27903(19) 0.4954(3) 0.0383(5) Uani 1 1 d .
H14A H 0.3283 0.2470 0.5588 0.057 Uiso 1 1 calc R
H14B H 0.2946 0.2734 0.3957 0.057 Uiso 1 1 calc R
H14C H 0.2282 0.2256 0.5080 0.057 Uiso 1 1 calc R

loop_
_atom_site_aniso_label
_atom_site_aniso_U_11
_atom_site_aniso_U_22
_atom_site_aniso_U_33
_atom_site_aniso_U_23
_atom_site_aniso_U_13
_atom_site_aniso_U_12
Sn1 0.02021(6) 0.01716(6) 0.02638(7) -0.00006(4) 0.00549(4) -0.00341(4)
F1 0.0294(6) 0.0245(6) 0.0436(7) -0.0085(5) 0.0134(5) -0.0012(5)
F2 0.0333(6) 0.0176(5) 0.0464(7) -0.0045(5) 0.0002(5) -0.0061(4)
F3 0.0290(6) 0.0414(7) 0.0336(6) -0.0027(5) 0.0150(5) -0.0052(5)
F4 0.0318(6) 0.0223(5) 0.0327(6) -0.0065(4) 0.0097(5) -0.0014(4)
F5 0.0303(6) 0.0332(6) 0.0240(5) -0.0046(4) 0.0035(4) 0.0030(5)
F6 0.0254(6) 0.0385(7) 0.0425(7) 0.0024(5) -0.0014(5) 0.0045(5)
F7 0.0491(8) 0.0850(11) 0.0211(6) -0.0037(6) 0.0048(5) -0.0229(8)
F8 0.0357(7) 0.0482(8) 0.0348(6) -0.0131(5) 0.0148(5) -0.0067(6)
C1 0.0193(7) 0.0193(8) 0.0215(8) 0.0004(6) 0.0014(6) -0.0032(6)
C2 0.0202(8) 0.0217(8) 0.0242(8) -0.0030(6) 0.0023(6) -0.0012(6)
C3 0.0237(8) 0.0178(8) 0.0281(9) -0.0001(6) -0.0038(7) -0.0041(6)
C4 0.0220(8) 0.0263(9) 0.0262(9) 0.0053(7) -0.0015(7) -0.0092(7)
C5 0.0197(8) 0.0306(9) 0.0202(8) 0.0011(7) 0.0038(6) -0.0025(7)
C6 0.0229(8) 0.0176(7) 0.0214(8) -0.0012(6) -0.0002(6) -0.0012(6)
C7 0.0233(8) 0.0203(8) 0.0239(8) -0.0014(6) 0.0028(6) -0.0075(6)
C8 0.0245(8) 0.0203(8) 0.0227(8) -0.0006(6) 0.0025(6) -0.0053(6)
C9 0.0246(9) 0.0252(9) 0.0320(10) 0.0027(7) 0.0005(7) -0.0057(7)
C10 0.0302(10) 0.0374(11) 0.0286(9) 0.0089(8) -0.0050(8) -0.0139(8)
C11 0.0373(11) 0.0460(12) 0.0198(9) 0.0000(8) 0.0026(8) -0.0194(9)
C12 0.0279(9) 0.0313(10) 0.0272(9) -0.0055(8) 0.0079(7) -0.0105(8)
C13 0.0299(9) 0.0391(11) 0.0234(9) 0.0030(8) 0.0037(7) -0.0057(8)
C14 0.0324(10) 0.0190(9) 0.0648(15) -0.0021(9) 0.0120(10) -0.0033(8)

loop_
_atom_type_symbol
_atom_type_description
_atom_type_scat_dispersion_real
_atom_type_scat_dispersion_imag
_atom_type_scat_source
C C 0.0033 0.0016 'International Tables Vol C Tables 4.2.6.8 and 6.1.1.4'
H H 0.0000 0.0000 'International Tables Vol C Tables 4.2.6.8 and 6.1.1.4'
F F 0.0171 0.0103 'International Tables Vol C Tables 4.2.6.8 and 6.1.1.4'
Sn Sn -0.6537 1.4246 'International Tables Vol C Tables 4.2.6.8 and 6.1.1.4'

loop_
_geom_angle_atom_site_label_1
_geom_angle_atom_site_label_2
_geom_angle_atom_site_label_3
_geom_angle
C13 Sn1 C14 115.74(9)
C13 Sn1 C7 111.02(8)
C14 Sn1 C7 108.22(8)
C13 Sn1 C1 109.33(7)
C14 Sn1 C1 111.83(7)
C7 Sn1 C1 99.50(6)
C6 C1 C2 115.80(16)
C6 C1 Sn1 124.76(13)
C2 C1 Sn1 119.34(13)
F1 C2 C3 118.06(16)
F1 C2 C1 119.43(15)
C3 C2 C1 122.50(17)
F2 C3 C4 119.96(16)
F2 C3 C2 119.28(17)
C4 C3 C2 120.76(17)
C3 C4 C5 117.60(16)
C3 C4 H4 121.2
C5 C4 H4 121.2
F3 C5 C4 119.96(16)
F3 C5 C6 118.99(17)
C4 C5 C6 121.05(17)
F4 C6 C1 119.56(15)
F4 C6 C5 118.16(16)
C1 C6 C5 122.28(17)
C8 C7 C12 115.76(17)
C8 C7 Sn1 124.55(13)
C12 C7 Sn1 119.67(14)
F5 C8 C7 119.41(16)
F5 C8 C9 118.14(16)
C7 C8 C9 122.45(17)
F6 C9 C10 119.46(18)
F6 C9 C8 119.59(17)
C10 C9 C8 120.94(19)
C11 C10 C9 117.65(19)
C11 C10 H10 121.2
C9 C10 H10 121.2
F7 C11 C10 119.7(2)
F7 C11 C12 119.2(2)
C10 C11 C12 121.00(18)
F8 C12 C11 118.79(18)
F8 C12 C7 119.02(18)
C11 C12 C7 122.18(19)
Sn1 C13 H13A 109.5
Sn1 C13 H13B 109.5
H13A C13 H13B 109.5
Sn1 C13 H13C 109.5
H13A C13 H13C 109.5
H13B C13 H13C 109.5
Sn1 C14 H14A 109.5
Sn1 C14 H14B 109.5
H14A C14 H14B 109.5
Sn1 C14 H14C 109.5
H14A C14 H14C 109.5
H14B C14 H14C 109.5

loop_
_geom_bond_atom_site_label_1
_geom_bond_atom_site_label_2
_geom_bond_distance
Sn1 C13 2.123(2)
Sn1 C14 2.125(2)
Sn1 C7 2.1622(19)
Sn1 C1 2.1625(17)
F1 C2 1.352(2)
F2 C3 1.349(2)
F3 C5 1.357(2)
F4 C6 1.358(2)
F5 C8 1.354(2)
F6 C9 1.358(2)
F7 C11 1.349(2)
F8 C12 1.351(2)
C1 C6 1.379(2)
C1 C2 1.387(2)
C2 C3 1.381(2)
C3 C4 1.378(3)
C4 C5 1.378(3)
C4 H4 0.9500
C5 C6 1.383(2)
C7 C8 1.375(3)
C7 C12 1.389(3)
C8 C9 1.383(3)
C9 C10 1.373(3)
C10 C11 1.374(3)
C10 H10 0.9500
C11 C12 1.380(3)
C13 H13A 0.9800
C13 H13B 0.9800
C13 H13C 0.9800
C14 H14A 0.9800
C14 H14B 0.9800
C14 H14C 0.9800
